data_2022615
loop_
_publ_author_name
'Turza, Alexandru'
'Ulici, Adelina'
'Muresan-Pop, Marieta'
'Borodi, Gheorghe'

_publ_section_title
;
 Solid forms and \b-cyclodextrin complexation of turinabol
;
_journal_coeditor_code VP3023
_journal_issue 5
_journal_name_full 'Acta Crystallographica Section C'
_journal_page_first 305
_journal_page_last 313
_journal_paper_doi 10.1107/S2053229622004004
_journal_volume 78
_journal_year 2022
_chemical_absolute_configuration ad
_chemical_formula_iupac 'C20 H27 Cl O2'
_chemical_formula_moiety 'C20 H27 Cl O2'
_chemical_formula_sum 'C20 H27 Cl O2'
_chemical_formula_weight 334.86
_chemical_name_common Turinabol
_chemical_name_systematic
;
4-Chloro-17\b-hydroxy-17\a-methylandrosta-1,4-dien-3-one
;
_space_group_crystal_system monoclinic
_space_group_IT_number 4
_space_group_name_Hall 'P 2yb'
_space_group_name_H-M_alt 'P 1 21 1'
_atom_sites_solution_hydrogens geom
_atom_sites_solution_primary dual
_audit_creation_method
;
Olex2 1.2
(compiled 2018.05.29 svn.r3508 for OlexSys, GUI svn.r5506)
;
_cell_angle_alpha 90
_cell_angle_beta 93.759(2)
_cell_angle_gamma 90
_cell_formula_units_Z 4
_cell_length_a 10.8409(3)
_cell_length_b 10.2250(2)
_cell_length_c 16.4751(5)
_cell_measurement_reflns_used 11218
_cell_measurement_temperature 293(2)
_cell_measurement_theta_max 69.9430
_cell_measurement_theta_min 4.0920
_cell_volume 1822.31(8)
_computing_cell_refinement
;
CrysAlis PRO (Rigaku OD, 2018)
;
_computing_data_collection
;
CrysAlis PRO (Rigaku OD, 2018)
;
_computing_data_reduction
;
CrysAlis PRO (Rigaku OD, 2018)
;
_computing_molecular_graphics
;
OLEX2 (Dolomanov <i>et al.</i>,  2009)
;
_computing_publication_material
;
OLEX2 (Dolomanov <i>et al.</i>,  2009)
;
_computing_structure_refinement
;
SHELXL2016 (Sheldrick, 2015<i>b</i>)
;
_computing_structure_solution
;
SHELXT (Sheldrick, 2015<i>a</i>)
;
_diffrn_ambient_temperature 293(2)
_diffrn_detector 'CCD plate'
_diffrn_detector_area_resol_mean 16.4335
_diffrn_measured_fraction_theta_full 0.998
_diffrn_measured_fraction_theta_max 0.989
_diffrn_measurement_device 'four-circle diffractometer'
_diffrn_measurement_device_type 'Rigaku OD SuperNova Dual source diffractometer with an Eos detector'
_diffrn_measurement_method '\w scans'
_diffrn_radiation_monochromator mirror
_diffrn_radiation_probe x-ray
_diffrn_radiation_type CuK\a
_diffrn_radiation_wavelength 1.54184
_diffrn_reflns_av_R_equivalents 0.0321
_diffrn_reflns_av_unetI/netI 0.0263
_diffrn_reflns_limit_h_max 13
_diffrn_reflns_limit_h_min -13
_diffrn_reflns_limit_k_max 12
_diffrn_reflns_limit_k_min -12
_diffrn_reflns_limit_l_max 19
_diffrn_reflns_limit_l_min -20
_diffrn_reflns_number 26247
_diffrn_reflns_theta_full 67.684
_diffrn_reflns_theta_max 70.803
_diffrn_reflns_theta_min 4.087
_diffrn_source 'micro-focus sealed X-ray tube'
_exptl_absorpt_coefficient_mu 1.902
_exptl_absorpt_correction_T_max 1.00000
_exptl_absorpt_correction_T_min 0.92222
_exptl_absorpt_correction_type multi-scan
_exptl_absorpt_process_details
;
(CrysAlis PRO; Rigaku OD, 2019)
;
_exptl_crystal_colour colourless
_exptl_crystal_density_diffrn 1.221
_exptl_crystal_description block
_exptl_crystal_F_000 720
_exptl_crystal_size_max 0.18
_exptl_crystal_size_mid 0.11
_exptl_crystal_size_min 0.10
_refine_diff_density_max 0.677
_refine_diff_density_min -0.208
_refine_ls_abs_structure_details
;
Flack <i>x</i> determined using 2594 quotients [(I+)-(I-)]/[(I+)+(I-)]
(Parsons <i>et al.</i>,  2013)
;
_refine_ls_abs_structure_Flack 0.010(5)
_refine_ls_extinction_method none
_refine_ls_goodness_of_fit_ref 1.084
_refine_ls_hydrogen_treatment constr
_refine_ls_matrix_type full
_refine_ls_number_parameters 423
_refine_ls_number_reflns 6891
_refine_ls_number_restraints 1
_refine_ls_restrained_S_all 1.084
_refine_ls_R_factor_all 0.0513
_refine_ls_R_factor_gt 0.0458
_refine_ls_shift/su_max 0.000
_refine_ls_shift/su_mean 0.000
_refine_ls_structure_factor_coef Fsqd
_refine_ls_weighting_details 'w=1/[\s^2^(Fo^2^)+(0.0897P)^2^+0.0816P] where P=(Fo^2^+2Fc^2^)/3'
_refine_ls_weighting_scheme calc
_refine_ls_wR_factor_gt 0.1284
_refine_ls_wR_factor_ref 0.1357
_reflns_number_gt 6235
_reflns_number_total 6891
_reflns_threshold_expression 'I > 2\s(I)'
_cod_data_source_file vp3023sup1.cif
_cod_data_source_block TBOL2
_cod_database_code 2022615
_shelx_space_group_comment
;
The symmetry employed for this shelxl refinement is uniquely defined
by the following loop, which should always be used as a source of
symmetry information in preference to the above space-group names.
They are only intended as comments.
;

loop_
_space_group_symop_operation_xyz
'x, y, z'
'-x, y+1/2, -z'

loop_
_atom_site_type_symbol
_atom_site_label
_atom_site_fract_x
_atom_site_fract_y
_atom_site_fract_z
_atom_site_U_iso_or_equiv
_atom_site_adp_type
_atom_site_calc_flag
_atom_site_occupancy
_atom_site_disorder_assembly
_atom_site_disorder_group
Cl Cl1B 0.05772(9) 0.66389(9) 0.60807(6) 0.0563(2) Uani d 1 . .
Cl Cl1A -0.23673(11) 0.46894(11) 0.72554(8) 0.0769(3) Uani d 1 . .
O O1B 0.2885(3) 0.6089(3) 0.53697(18) 0.0701(8) Uani d 1 . .
O O2B 0.3276(3) 0.1126(3) 1.0874(2) 0.0738(9) Uani d 1 . .
H H2B 0.304316 0.042733 1.105446 0.111 Uiso calc 1 . .
O O2A 0.5272(3) 0.0219(4) 0.5785(3) 0.0902(11) Uani d 1 . .
H H2A 0.584047 0.050918 0.553386 0.135 Uiso calc 1 . .
O O1A -0.2431(3) 0.3287(4) 0.8775(2) 0.0855(11) Uani d 1 . .
C C8B 0.1975(3) 0.4553(3) 0.8893(2) 0.0417(7) Uani d 1 . .
H H8B 0.213544 0.521523 0.931677 0.050 Uiso calc 1 . .
C C7B 0.0814(3) 0.4935(4) 0.8374(2) 0.0461(7) Uani d 1 . .
H H7BA 0.063161 0.426176 0.796962 0.055 Uiso calc 1 . .
H H7BB 0.012225 0.498135 0.871840 0.055 Uiso calc 1 . .
C C9B 0.3084(3) 0.4503(3) 0.8357(2) 0.0402(7) Uani d 1 . .
H H9B 0.287151 0.385786 0.793076 0.048 Uiso calc 1 . .
C C5B 0.2042(3) 0.6167(3) 0.7438(2) 0.0437(7) Uani d 1 . .
C C10B 0.3264(3) 0.5842(4) 0.7906(2) 0.0481(8) Uani d 1 . .
C C12A 0.2939(3) 0.0223(4) 0.6999(2) 0.0542(9) Uani d 1 . .
H H12C 0.326294 0.083297 0.741135 0.065 Uiso calc 1 . .
H H12D 0.337169 -0.060066 0.708400 0.065 Uiso calc 1 . .
C C4B 0.1959(3) 0.6277(3) 0.6628(2) 0.0443(7) Uani d 1 . .
C C3B 0.3010(4) 0.6053(4) 0.6119(2) 0.0514(8) Uani d 1 . .
C C13A 0.3178(3) 0.0754(3) 0.6161(2) 0.0477(8) Uani d 1 . .
C C4A -0.1767(3) 0.3127(4) 0.7440(3) 0.0542(9) Uani d 1 . .
C C13B 0.3004(3) 0.2767(4) 0.9800(2) 0.0462(7) Uani d 1 . .
C C11B 0.4262(3) 0.3996(4) 0.8821(2) 0.0518(9) Uani d 1 . .
H H11A 0.490719 0.389657 0.844376 0.062 Uiso calc 1 . .
H H11B 0.454200 0.463470 0.922719 0.062 Uiso calc 1 . .
C C14B 0.1836(3) 0.3229(3) 0.9296(2) 0.0436(7) Uani d 1 . .
H H14B 0.168117 0.259083 0.885675 0.052 Uiso calc 1 . .
C C11A 0.1548(3) 0.0012(4) 0.7095(2) 0.0508(8) Uani d 1 . .
H H11C 0.124379 -0.066817 0.672293 0.061 Uiso calc 1 . .
H H11D 0.142758 -0.027994 0.764423 0.061 Uiso calc 1 . .
C C12B 0.4058(3) 0.2687(4) 0.9237(3) 0.0537(9) Uani d 1 . .
H H12A 0.387098 0.202254 0.882696 0.064 Uiso calc 1 . .
H H12B 0.480964 0.243188 0.954787 0.064 Uiso calc 1 . .
C C18A 0.2843(4) -0.0283(4) 0.5511(3) 0.0631(10) Uani d 1 . .
H H18D 0.328851 -0.107460 0.564211 0.095 Uiso calc 1 . .
H H18E 0.306114 0.003037 0.498977 0.095 Uiso calc 1 . .
H H18F 0.197128 -0.045266 0.549364 0.095 Uiso calc 1 . .
C C14A 0.2414(3) 0.2016(3) 0.6023(2) 0.0471(8) Uani d 1 . .
H H14A 0.268037 0.261487 0.646428 0.056 Uiso calc 1 . .
C C5A -0.1207(3) 0.2466(4) 0.6874(2) 0.0513(8) Uani d 1 . .
C C9A 0.0803(3) 0.1268(3) 0.6922(2) 0.0408(7) Uani d 1 . .
H H9A 0.112698 0.191689 0.731839 0.049 Uiso calc 1 . .
C C17B 0.2525(4) 0.1454(4) 1.0147(2) 0.0566(9) Uani d 1 . .
C C1B 0.4297(4) 0.5699(5) 0.7356(3) 0.0630(11) Uani d 1 . .
H H1B 0.508384 0.554409 0.759641 0.076 Uiso calc 1 . .
C C6B 0.0944(4) 0.6242(4) 0.7947(2) 0.0518(8) Uani d 1 . .
H H6BA 0.020221 0.642837 0.760518 0.062 Uiso calc 1 . .
H H6BB 0.106038 0.693743 0.834551 0.062 Uiso calc 1 . .
C C6A -0.1027(4) 0.2993(5) 0.6049(3) 0.0629(10) Uani d 1 . .
H H6AA -0.141443 0.384553 0.598996 0.076 Uiso calc 1 . .
H H6AB -0.141533 0.241556 0.564106 0.076 Uiso calc 1 . .
C C10A -0.0628(3) 0.1122(4) 0.7056(2) 0.0489(8) Uani d 1 . .
C C1A -0.0789(4) 0.0686(4) 0.7900(3) 0.0602(10) Uani d 1 . .
H H1A -0.044097 -0.011163 0.806179 0.072 Uiso calc 1 . .
C C8A 0.1035(3) 0.1827(3) 0.6072(2) 0.0444(7) Uani d 1 . .
H H8A 0.074056 0.119486 0.565649 0.053 Uiso calc 1 . .
C C3A -0.1913(4) 0.2658(5) 0.8263(3) 0.0634(11) Uani d 1 . .
C C17A 0.4506(4) 0.1272(4) 0.6019(3) 0.0665(12) Uani d 1 . .
C C18B 0.3354(4) 0.3699(4) 1.0514(3) 0.0590(9) Uani d 1 . .
H H18A 0.345892 0.456849 1.030962 0.088 Uiso calc 1 . .
H H18B 0.411297 0.341127 1.079081 0.088 Uiso calc 1 . .
H H18C 0.270926 0.369756 1.088635 0.088 Uiso calc 1 . .
C C19A -0.1243(4) 0.0099(4) 0.6481(3) 0.0663(11) Uani d 1 . .
H H19D -0.212526 0.016641 0.649083 0.100 Uiso calc 1 . .
H H19E -0.098328 -0.075963 0.665357 0.100 Uiso calc 1 . .
H H19F -0.100541 0.025150 0.593749 0.100 Uiso calc 1 . .
C C15B 0.0804(4) 0.3055(5) 0.9877(3) 0.0605(10) Uani d 1 . .
H H15A 0.000773 0.294655 0.958060 0.073 Uiso calc 1 . .
H H15B 0.076410 0.379675 1.024152 0.073 Uiso calc 1 . .
C C2B 0.4181(4) 0.5774(5) 0.6557(3) 0.0661(11) Uani d 1 . .
H H2BA 0.487491 0.564357 0.626358 0.079 Uiso calc 1 . .
C C19B 0.3610(5) 0.6953(4) 0.8516(3) 0.0677(12) Uani d 1 . .
H H19A 0.305757 0.693797 0.894809 0.102 Uiso calc 1 . .
H H19B 0.354470 0.778040 0.824126 0.102 Uiso calc 1 . .
H H19C 0.444334 0.683010 0.873765 0.102 Uiso calc 1 . .
C C7A 0.0355(4) 0.3111(4) 0.5921(3) 0.0570(9) Uani d 1 . .
H H7AA 0.045909 0.339498 0.536760 0.068 Uiso calc 1 . .
H H7AB 0.071679 0.377173 0.628584 0.068 Uiso calc 1 . .
C C2A -0.1396(4) 0.1353(5) 0.8444(3) 0.0690(12) Uani d 1 . .
H H2AA -0.149419 0.098314 0.895153 0.083 Uiso calc 1 . .
C C16B 0.1186(4) 0.1801(5) 1.0349(3) 0.0696(12) Uani d 1 . .
H H16A 0.062973 0.109002 1.018897 0.084 Uiso calc 1 . .
H H16B 0.115066 0.194393 1.092897 0.084 Uiso calc 1 . .
C C15A 0.2889(5) 0.2593(5) 0.5239(3) 0.0710(12) Uani d 1 . .
H H15C 0.249196 0.218123 0.476023 0.085 Uiso calc 1 . .
H H15D 0.274964 0.352888 0.520959 0.085 Uiso calc 1 . .
C C20B 0.2559(6) 0.0309(5) 0.9562(3) 0.0824(15) Uani d 1 . .
H H20A 0.340218 0.007747 0.948810 0.124 Uiso calc 1 . .
H H20B 0.215535 0.054986 0.904797 0.124 Uiso calc 1 . .
H H20C 0.213980 -0.042567 0.978130 0.124 Uiso calc 1 . .
C C16A 0.4272(5) 0.2277(5) 0.5322(4) 0.0884(17) Uani d 1 . .
H H16C 0.474292 0.306762 0.544377 0.106 Uiso calc 1 . .
H H16D 0.453236 0.191653 0.481649 0.106 Uiso calc 1 . .
C C20A 0.5145(5) 0.1903(7) 0.6777(4) 0.100(2) Uani d 1 . .
H H20D 0.533237 0.124356 0.718142 0.150 Uiso calc 1 . .
H H20E 0.460754 0.254599 0.699038 0.150 Uiso calc 1 . .
H H20F 0.589724 0.231639 0.663611 0.150 Uiso calc 1 . .

loop_
_atom_site_aniso_label
_atom_site_aniso_U_11
_atom_site_aniso_U_22
_atom_site_aniso_U_33
_atom_site_aniso_U_12
_atom_site_aniso_U_13
_atom_site_aniso_U_23
Cl1B 0.0591(5) 0.0552(5) 0.0529(5) 0.0043(4) -0.0092(4) 0.0074(4)
Cl1A 0.0611(6) 0.0684(6) 0.1005(8) 0.0216(5) 0.0000(5) -0.0194(6)
O1B 0.083(2) 0.0773(19) 0.0507(16) 0.0064(17) 0.0133(14) 0.0067(14)
O2B 0.0728(19) 0.076(2) 0.0708(19) -0.0097(16) -0.0119(15) 0.0335(16)
O2A 0.071(2) 0.072(2) 0.132(3) 0.0072(17) 0.050(2) -0.012(2)
O1A 0.081(2) 0.097(3) 0.081(2) 0.0141(19) 0.0229(18) -0.026(2)
C8B 0.0408(16) 0.0454(17) 0.0392(15) 0.0023(13) 0.0037(13) -0.0004(13)
C7B 0.0368(16) 0.058(2) 0.0443(17) 0.0071(14) 0.0064(13) 0.0023(15)
C9B 0.0367(16) 0.0417(16) 0.0425(16) -0.0018(13) 0.0035(13) 0.0009(13)
C5B 0.0434(17) 0.0394(15) 0.0482(18) 0.0016(13) 0.0021(14) 0.0064(14)
C10B 0.0435(18) 0.0518(19) 0.0488(19) -0.0022(15) 0.0006(15) 0.0077(15)
C12A 0.0456(19) 0.057(2) 0.060(2) 0.0090(17) 0.0031(16) -0.0002(18)
C4B 0.0475(17) 0.0383(16) 0.0467(17) 0.0014(13) -0.0009(14) 0.0058(13)
C3B 0.063(2) 0.0445(18) 0.0479(19) 0.0021(16) 0.0129(16) 0.0076(15)
C13A 0.0464(18) 0.0419(16) 0.056(2) -0.0028(14) 0.0124(15) -0.0087(15)
C4A 0.0349(16) 0.059(2) 0.068(2) 0.0030(15) -0.0020(15) -0.0156(18)
C13B 0.0441(18) 0.0476(18) 0.0464(18) 0.0005(14) -0.0001(14) 0.0078(15)
C11B 0.0386(18) 0.059(2) 0.058(2) 0.0039(15) 0.0042(16) 0.0139(17)
C14B 0.0421(17) 0.0490(18) 0.0394(16) -0.0002(14) 0.0020(13) 0.0043(14)
C11A 0.0503(19) 0.049(2) 0.054(2) 0.0046(16) 0.0102(15) 0.0034(15)
C12B 0.0458(18) 0.054(2) 0.062(2) 0.0103(16) 0.0071(16) 0.0123(17)
C18A 0.071(3) 0.052(2) 0.068(2) -0.0051(19) 0.014(2) -0.0180(19)
C14A 0.055(2) 0.0402(16) 0.0475(18) -0.0040(14) 0.0116(15) -0.0079(13)
C5A 0.0394(17) 0.055(2) 0.058(2) 0.0031(15) -0.0045(15) -0.0115(16)
C9A 0.0411(16) 0.0409(16) 0.0404(16) 0.0000(12) 0.0022(13) -0.0047(12)
C17B 0.058(2) 0.059(2) 0.052(2) -0.0076(18) -0.0035(16) 0.0190(17)
C1B 0.0383(18) 0.076(3) 0.074(3) -0.0034(18) 0.0043(18) 0.029(2)
C6B 0.0509(19) 0.059(2) 0.0457(18) 0.0159(16) 0.0041(15) 0.0013(15)
C6A 0.068(3) 0.065(2) 0.054(2) 0.021(2) -0.0091(18) -0.0028(18)
C10A 0.0424(17) 0.0498(19) 0.055(2) 0.0021(15) 0.0038(15) -0.0074(16)
C1A 0.055(2) 0.059(2) 0.068(3) 0.0039(18) 0.0152(19) 0.0067(19)
C8A 0.0512(18) 0.0405(17) 0.0413(16) -0.0003(14) 0.0011(13) -0.0064(13)
C3A 0.047(2) 0.076(3) 0.068(3) -0.0024(19) 0.0120(18) -0.021(2)
C17A 0.048(2) 0.059(2) 0.095(3) -0.0060(18) 0.023(2) -0.023(2)
C18B 0.061(2) 0.062(2) 0.052(2) 0.0003(19) -0.0080(17) 0.0014(18)
C19A 0.049(2) 0.059(2) 0.092(3) -0.0071(18) 0.004(2) -0.019(2)
C15B 0.0434(19) 0.083(3) 0.056(2) -0.0013(19) 0.0085(16) 0.015(2)
C2B 0.056(2) 0.079(3) 0.066(3) 0.009(2) 0.0218(19) 0.027(2)
C19B 0.076(3) 0.049(2) 0.075(3) -0.0146(19) -0.020(2) 0.0074(19)
C7A 0.069(3) 0.048(2) 0.053(2) 0.0077(18) 0.0001(18) 0.0039(16)
C2A 0.065(3) 0.076(3) 0.069(3) -0.002(2) 0.025(2) 0.000(2)
C16B 0.060(2) 0.084(3) 0.066(2) -0.013(2) 0.0094(19) 0.024(2)
C15A 0.089(3) 0.058(2) 0.069(3) -0.004(2) 0.030(2) 0.005(2)
C20B 0.119(4) 0.051(2) 0.076(3) -0.010(3) 0.004(3) 0.012(2)
C16A 0.086(3) 0.068(3) 0.117(5) -0.010(3) 0.055(3) 0.000(3)
C20A 0.050(3) 0.110(5) 0.140(5) -0.020(3) 0.009(3) -0.045(4)

loop_
_atom_type_symbol
_atom_type_description
_atom_type_scat_dispersion_real
_atom_type_scat_dispersion_imag
_atom_type_scat_source
C C 0.0181 0.0091 'International Tables Vol C Tables 4.2.6.8 and 6.1.1.4'
H H 0.0000 0.0000 'International Tables Vol C Tables 4.2.6.8 and 6.1.1.4'
Cl Cl 0.3639 0.7018 'International Tables Vol C Tables 4.2.6.8 and 6.1.1.4'
O O 0.0492 0.0322 'International Tables Vol C Tables 4.2.6.8 and 6.1.1.4'

loop_
_geom_angle_atom_site_label_1
_geom_angle_atom_site_label_2
_geom_angle_atom_site_label_3
_geom_angle_site_symmetry_1
_geom_angle_site_symmetry_3
_geom_angle
_geom_angle_publ_flag
C17B O2B H2B . . 109.5 ?
C17A O2A H2A . . 109.5 ?
C7B C8B H8B . . 108.8 ?
C7B C8B C9B . . 109.5(3) ?
C9B C8B H8B . . 108.8 ?
C14B C8B H8B . . 108.8 ?
C14B C8B C7B . . 111.8(3) ?
C14B C8B C9B . . 109.0(3) ?
C8B C7B H7BA . . 109.0 ?
C8B C7B H7BB . . 109.0 ?
H7BA C7B H7BB . . 107.8 ?
C6B C7B C8B . . 112.7(3) ?
C6B C7B H7BA . . 109.0 ?
C6B C7B H7BB . . 109.0 ?
C8B C9B H9B . . 106.1 ?
C8B C9B C10B . . 111.6(3) ?
C10B C9B H9B . . 106.1 ?
C11B C9B C8B . . 112.4(3) ?
C11B C9B H9B . . 106.1 ?
C11B C9B C10B . . 113.8(3) ?
C4B C5B C10B . . 121.5(3) ?
C4B C5B C6B . . 123.3(3) ?
C6B C5B C10B . . 115.0(3) ?
C5B C10B C9B . . 107.3(3) ?
C5B C10B C19B . . 109.5(3) ?
C1B C10B C9B . . 108.8(3) ?
C1B C10B C5B . . 112.1(3) ?
C1B C10B C19B . . 107.9(3) ?
C19B C10B C9B . . 111.3(3) ?
H12C C12A H12D . . 108.0 ?
C13A C12A H12C . . 109.3 ?
C13A C12A H12D . . 109.3 ?
C13A C12A C11A . . 111.6(3) ?
C11A C12A H12C . . 109.3 ?
C11A C12A H12D . . 109.3 ?
C5B C4B Cl1B . . 122.4(3) ?
C5B C4B C3B . . 123.4(3) ?
C3B C4B Cl1B . . 114.2(3) ?
O1B C3B C4B . . 121.7(4) ?
O1B C3B C2B . . 122.7(4) ?
C2B C3B C4B . . 115.6(3) ?
C12A C13A C18A . . 109.9(3) ?
C12A C13A C14A . . 108.1(3) ?
C12A C13A C17A . . 118.0(4) ?
C18A C13A C14A . . 112.0(3) ?
C18A C13A C17A . . 107.9(3) ?
C14A C13A C17A . . 100.7(3) ?
C5A C4A Cl1A . . 121.7(4) ?
C5A C4A C3A . . 124.6(4) ?
C3A C4A Cl1A . . 113.7(3) ?
C14B C13B C17B . . 100.3(3) ?
C14B C13B C18B . . 111.9(3) ?
C12B C13B C14B . . 108.1(3) ?
C12B C13B C17B . . 117.3(3) ?
C12B C13B C18B . . 110.0(3) ?
C18B C13B C17B . . 108.8(3) ?
C9B C11B H11A . . 109.2 ?
C9B C11B H11B . . 109.2 ?
H11A C11B H11B . . 107.9 ?
C12B C11B C9B . . 112.3(3) ?
C12B C11B H11A . . 109.2 ?
C12B C11B H11B . . 109.2 ?
C8B C14B C13B . . 114.0(3) ?
C8B C14B H14B . . 106.7 ?
C8B C14B C15B . . 118.3(3) ?
C13B C14B H14B . . 106.7 ?
C15B C14B C13B . . 103.6(3) ?
C15B C14B H14B . . 106.7 ?
C12A C11A H11C . . 109.3 ?
C12A C11A H11D . . 109.3 ?
H11C C11A H11D . . 107.9 ?
C9A C11A C12A . . 111.7(3) ?
C9A C11A H11C . . 109.3 ?
C9A C11A H11D . . 109.3 ?
C13B C12B C11B . . 111.4(3) ?
C13B C12B H12A . . 109.4 ?
C13B C12B H12B . . 109.4 ?
C11B C12B H12A . . 109.4 ?
C11B C12B H12B . . 109.3 ?
H12A C12B H12B . . 108.0 ?
C13A C18A H18D . . 109.5 ?
C13A C18A H18E . . 109.5 ?
C13A C18A H18F . . 109.5 ?
H18D C18A H18E . . 109.5 ?
H18D C18A H18F . . 109.5 ?
H18E C18A H18F . . 109.5 ?
C13A C14A H14A . . 106.5 ?
C8A C14A C13A . . 114.1(3) ?
C8A C14A H14A . . 106.5 ?
C8A C14A C15A . . 118.7(4) ?
C15A C14A C13A . . 103.8(3) ?
C15A C14A H14A . . 106.5 ?
C4A C5A C6A . . 123.4(4) ?
C4A C5A C10A . . 121.2(4) ?
C6A C5A C10A . . 115.4(3) ?
C11A C9A H9A . . 106.3 ?
C11A C9A C10A . . 113.7(3) ?
C11A C9A C8A . . 111.3(3) ?
C10A C9A H9A . . 106.3 ?
C8A C9A H9A . . 106.3 ?
C8A C9A C10A . . 112.3(3) ?
O2B C17B C13B . . 108.7(3) ?
O2B C17B C16B . . 111.1(3) ?
O2B C17B C20B . . 108.2(4) ?
C16B C17B C13B . . 102.7(3) ?
C20B C17B C13B . . 114.1(3) ?
C20B C17B C16B . . 112.0(4) ?
C10B C1B H1B . . 117.5 ?
C2B C1B C10B . . 125.1(4) ?
C2B C1B H1B . . 117.5 ?
C7B C6B H6BA . . 110.0 ?
C7B C6B H6BB . . 110.0 ?
C5B C6B C7B . . 108.3(3) ?
C5B C6B H6BA . . 110.0 ?
C5B C6B H6BB . . 110.0 ?
H6BA C6B H6BB . . 108.4 ?
C5A C6A H6AA . . 109.6 ?
C5A C6A H6AB . . 109.6 ?
C5A C6A C7A . . 110.1(3) ?
H6AA C6A H6AB . . 108.2 ?
C7A C6A H6AA . . 109.6 ?
C7A C6A H6AB . . 109.6 ?
C5A C10A C9A . . 106.2(3) ?
C5A C10A C19A . . 109.5(3) ?
C1A C10A C5A . . 112.5(3) ?
C1A C10A C9A . . 109.6(3) ?
C1A C10A C19A . . 107.5(4) ?
C19A C10A C9A . . 111.5(3) ?
C10A C1A H1A . . 117.6 ?
C2A C1A C10A . . 124.7(4) ?
C2A C1A H1A . . 117.6 ?
C14A C8A C9A . . 108.4(3) ?
C14A C8A H8A . . 108.9 ?
C14A C8A C7A . . 110.6(3) ?
C9A C8A H8A . . 108.9 ?
C7A C8A C9A . . 111.2(3) ?
C7A C8A H8A . . 108.9 ?
O1A C3A C4A . . 123.4(5) ?
O1A C3A C2A . . 121.5(5) ?
C4A C3A C2A . . 115.1(3) ?
O2A C17A C13A . . 110.0(3) ?
O2A C17A C16A . . 111.8(4) ?
O2A C17A C20A . . 107.3(4) ?
C16A C17A C13A . . 103.2(4) ?
C20A C17A C13A . . 113.1(4) ?
C20A C17A C16A . . 111.6(5) ?
C13B C18B H18A . . 109.5 ?
C13B C18B H18B . . 109.5 ?
C13B C18B H18C . . 109.5 ?
H18A C18B H18B . . 109.5 ?
H18A C18B H18C . . 109.5 ?
H18B C18B H18C . . 109.5 ?
C10A C19A H19D . . 109.5 ?
C10A C19A H19E . . 109.5 ?
C10A C19A H19F . . 109.5 ?
H19D C19A H19E . . 109.5 ?
H19D C19A H19F . . 109.5 ?
H19E C19A H19F . . 109.5 ?
C14B C15B H15A . . 111.1 ?
C14B C15B H15B . . 111.1 ?
C14B C15B C16B . . 103.2(3) ?
H15A C15B H15B . . 109.1 ?
C16B C15B H15A . . 111.1 ?
C16B C15B H15B . . 111.1 ?
C3B C2B H2BA . . 118.9 ?
C1B C2B C3B . . 122.2(4) ?
C1B C2B H2BA . . 118.9 ?
C10B C19B H19A . . 109.5 ?
C10B C19B H19B . . 109.5 ?
C10B C19B H19C . . 109.5 ?
H19A C19B H19B . . 109.5 ?
H19A C19B H19C . . 109.5 ?
H19B C19B H19C . . 109.5 ?
C6A C7A H7AA . . 109.2 ?
C6A C7A H7AB . . 109.2 ?
C8A C7A C6A . . 112.2(3) ?
C8A C7A H7AA . . 109.2 ?
C8A C7A H7AB . . 109.2 ?
H7AA C7A H7AB . . 107.9 ?
C1A C2A C3A . . 121.7(4) ?
C1A C2A H2AA . . 119.1 ?
C3A C2A H2AA . . 119.1 ?
C17B C16B H16A . . 110.1 ?
C17B C16B H16B . . 110.1 ?
C15B C16B C17B . . 107.9(3) ?
C15B C16B H16A . . 110.1 ?
C15B C16B H16B . . 110.1 ?
H16A C16B H16B . . 108.4 ?
C14A C15A H15C . . 111.2 ?
C14A C15A H15D . . 111.2 ?
H15C C15A H15D . . 109.1 ?
C16A C15A C14A . . 103.0(4) ?
C16A C15A H15C . . 111.2 ?
C16A C15A H15D . . 111.2 ?
C17B C20B H20A . . 109.5 ?
C17B C20B H20B . . 109.5 ?
C17B C20B H20C . . 109.5 ?
H20A C20B H20B . . 109.5 ?
H20A C20B H20C . . 109.5 ?
H20B C20B H20C . . 109.5 ?
C17A C16A H16C . . 110.0 ?
C17A C16A H16D . . 110.0 ?
C15A C16A C17A . . 108.5(4) ?
C15A C16A H16C . . 110.0 ?
C15A C16A H16D . . 110.0 ?
H16C C16A H16D . . 108.4 ?
C17A C20A H20D . . 109.5 ?
C17A C20A H20E . . 109.5 ?
C17A C20A H20F . . 109.5 ?
H20D C20A H20E . . 109.5 ?
H20D C20A H20F . . 109.5 ?
H20E C20A H20F . . 109.5 ?

loop_
_geom_bond_atom_site_label_1
_geom_bond_atom_site_label_2
_geom_bond_site_symmetry_2
_geom_bond_distance
_geom_bond_publ_flag
Cl1B C4B . 1.737(4) ?
Cl1A C4A . 1.744(4) ?
O1B C3B . 1.234(5) ?
O2B H2B . 0.8200 ?
O2B C17B . 1.443(5) ?
O2A H2A . 0.8200 ?
O2A C17A . 1.428(5) ?
O1A C3A . 1.226(5) ?
C8B H8B . 0.9800 ?
C8B C7B . 1.526(5) ?
C8B C9B . 1.538(4) ?
C8B C14B . 1.520(5) ?
C7B H7BA . 0.9700 ?
C7B H7BB . 0.9700 ?
C7B C6B . 1.521(5) ?
C9B H9B . 0.9800 ?
C9B C10B . 1.576(5) ?
C9B C11B . 1.535(5) ?
C5B C10B . 1.525(5) ?
C5B C4B . 1.336(5) ?
C5B C6B . 1.503(5) ?
C10B C1B . 1.494(6) ?
C10B C19B . 1.547(6) ?
C12A H12C . 0.9700 ?
C12A H12D . 0.9700 ?
C12A C13A . 1.522(5) ?
C12A C11A . 1.542(5) ?
C4B C3B . 1.476(5) ?
C3B C2B . 1.446(6) ?
C13A C18A . 1.534(5) ?
C13A C14A . 1.542(5) ?
C13A C17A . 1.566(5) ?
C4A C5A . 1.331(5) ?
C4A C3A . 1.457(7) ?
C13B C14B . 1.542(5) ?
C13B C12B . 1.520(5) ?
C13B C17B . 1.561(5) ?
C13B C18B . 1.543(6) ?
C11B H11A . 0.9700 ?
C11B H11B . 0.9700 ?
C11B C12B . 1.526(5) ?
C14B H14B . 0.9800 ?
C14B C15B . 1.531(5) ?
C11A H11C . 0.9700 ?
C11A H11D . 0.9700 ?
C11A C9A . 1.534(5) ?
C12B H12A . 0.9700 ?
C12B H12B . 0.9700 ?
C18A H18D . 0.9600 ?
C18A H18E . 0.9600 ?
C18A H18F . 0.9600 ?
C14A H14A . 0.9800 ?
C14A C8A . 1.515(5) ?
C14A C15A . 1.539(5) ?
C5A C6A . 1.486(6) ?
C5A C10A . 1.532(5) ?
C9A H9A . 0.9800 ?
C9A C10A . 1.589(5) ?
C9A C8A . 1.547(5) ?
C17B C16B . 1.552(6) ?
C17B C20B . 1.518(7) ?
C1B H1B . 0.9300 ?
C1B C2B . 1.317(7) ?
C6B H6BA . 0.9700 ?
C6B H6BB . 0.9700 ?
C6A H6AA . 0.9700 ?
C6A H6AB . 0.9700 ?
C6A C7A . 1.532(6) ?
C10A C1A . 1.481(6) ?
C10A C19A . 1.534(5) ?
C1A H1A . 0.9300 ?
C1A C2A . 1.335(6) ?
C8A H8A . 0.9800 ?
C8A C7A . 1.518(5) ?
C3A C2A . 1.470(7) ?
C17A C16A . 1.548(8) ?
C17A C20A . 1.532(8) ?
C18B H18A . 0.9600 ?
C18B H18B . 0.9600 ?
C18B H18C . 0.9600 ?
C19A H19D . 0.9600 ?
C19A H19E . 0.9600 ?
C19A H19F . 0.9600 ?
C15B H15A . 0.9700 ?
C15B H15B . 0.9700 ?
C15B C16B . 1.542(7) ?
C2B H2BA . 0.9300 ?
C19B H19A . 0.9600 ?
C19B H19B . 0.9600 ?
C19B H19C . 0.9600 ?
C7A H7AA . 0.9700 ?
C7A H7AB . 0.9700 ?
C2A H2AA . 0.9300 ?
C16B H16A . 0.9700 ?
C16B H16B . 0.9700 ?
C15A H15C . 0.9700 ?
C15A H15D . 0.9700 ?
C15A C16A . 1.531(8) ?
C20B H20A . 0.9600 ?
C20B H20B . 0.9600 ?
C20B H20C . 0.9600 ?
C16A H16C . 0.9700 ?
C16A H16D . 0.9700 ?
C20A H20D . 0.9600 ?
C20A H20E . 0.9600 ?
C20A H20F . 0.9600 ?

_cod_database_fobs_code 2022615
